data_7232498
loop_
_publ_author_name
'Tothadi, Srinu'
'Phadkule, Amala'

_publ_section_title
;
 Does stoichiometry matter? Cocrystals of aliphatic dicarboxylic acids
 with isonicotinamide: odd--even alternation in melting points
;
_journal_issue 15
_journal_name_full CrystEngComm
_journal_page_first 2481
_journal_paper_doi 10.1039/C9CE00299E
_journal_volume 21
_journal_year 2019
_chemical_formula_sum 'C21 H28 N4 O6'
_chemical_formula_weight 432.47
_chemical_name_common 'Azelaic acid_isonicotinamide 1:2 cocrystal'
_space_group_crystal_system triclinic
_space_group_IT_number 2
_space_group_name_Hall '-P 1'
_space_group_name_H-M_alt 'P -1'
_symmetry_space_group_name_Hall '-P 1'
_symmetry_space_group_name_H-M 'P -1'
_atom_sites_solution_hydrogens geom
_audit_creation_method SHELXL-2016/6
_audit_update_record
;
2018-05-28 deposited with the CCDC.    2019-03-18 downloaded from the CCDC.
;
_cell_angle_alpha 91.672(4)
_cell_angle_beta 95.094(5)
_cell_angle_gamma 103.671(5)
_cell_formula_units_Z 2
_cell_length_a 7.6025(5)
_cell_length_b 8.5644(4)
_cell_length_c 17.6570(9)
_cell_measurement_reflns_used 2307
_cell_measurement_temperature 300(2)
_cell_measurement_theta_max 28.7340
_cell_measurement_theta_min 3.3730
_cell_volume 1111.18(11)
_computing_structure_refinement 'SHELXL-2016/6 (Sheldrick, 2016)'
_diffrn_ambient_temperature 300(2)
_diffrn_measured_fraction_theta_full 0.998
_diffrn_measured_fraction_theta_max 0.849
_diffrn_measurement_device_type 'SuperNova, Dual, Cu at zero, Eos'
_diffrn_measurement_method '\w scans'
_diffrn_radiation_type MoK\a
_diffrn_radiation_wavelength 0.71073
_diffrn_reflns_av_R_equivalents 0.0334
_diffrn_reflns_av_unetI/netI 0.0646
_diffrn_reflns_Laue_measured_fraction_full 0.998
_diffrn_reflns_Laue_measured_fraction_max 0.849
_diffrn_reflns_limit_h_max 9
_diffrn_reflns_limit_h_min -10
_diffrn_reflns_limit_k_max 11
_diffrn_reflns_limit_k_min -11
_diffrn_reflns_limit_l_max 22
_diffrn_reflns_limit_l_min -22
_diffrn_reflns_number 8450
_diffrn_reflns_point_group_measured_fraction_full 0.998
_diffrn_reflns_point_group_measured_fraction_max 0.849
_diffrn_reflns_theta_full 25.242
_diffrn_reflns_theta_max 29.022
_diffrn_reflns_theta_min 3.108
_exptl_absorpt_coefficient_mu 0.096
_exptl_absorpt_correction_T_max 1.00000
_exptl_absorpt_correction_T_min 0.85035
_exptl_absorpt_correction_type multi-scan
_exptl_absorpt_process_details
;
CrysAlisPro 1.171.38.43d (Rigaku Oxford Diffraction, 2015)
Empirical absorption correction using spherical harmonics,
 implemented in SCALE3 ABSPACK scaling algorithm.
;
_exptl_crystal_colour 'colour less'
_exptl_crystal_density_diffrn 1.293
_exptl_crystal_description block
_exptl_crystal_F_000 460
_exptl_crystal_size_max 0.150
_exptl_crystal_size_mid 0.100
_exptl_crystal_size_min 0.100
_refine_diff_density_max 0.226
_refine_diff_density_min -0.227
_refine_diff_density_rms 0.046
_refine_ls_extinction_method none
_refine_ls_goodness_of_fit_ref 0.902
_refine_ls_hydrogen_treatment constr
_refine_ls_matrix_type full
_refine_ls_number_parameters 282
_refine_ls_number_reflns 5037
_refine_ls_number_restraints 0
_refine_ls_restrained_S_all 0.902
_refine_ls_R_factor_all 0.1146
_refine_ls_R_factor_gt 0.0689
_refine_ls_shift/su_max 0.027
_refine_ls_shift/su_mean 0.004
_refine_ls_structure_factor_coef Fsqd
_refine_ls_weighting_details 'w=1/[\s^2^(Fo^2^)+(0.0336P)^2^+2.1363P] where P=(Fo^2^+2Fc^2^)/3'
_refine_ls_weighting_scheme calc
_refine_ls_wR_factor_gt 0.1602
_refine_ls_wR_factor_ref 0.1881
_reflns_Friedel_coverage 0.000
_reflns_number_gt 2965
_reflns_number_total 5037
_reflns_threshold_expression 'I > 2\s(I)'
_cod_data_source_file c9ce00299e2.cif
_cod_data_source_block shelx3
_cod_depositor_comments 'Adding full bibliography for 7232497--7232500.cif.'
_cod_database_code 7232498
_shelx_shelxl_version_number 2016/6
_shelx_space_group_comment
;
The symmetry employed for this shelxl refinement is uniquely defined
by the following loop, which should always be used as a source of
symmetry information in preference to the above space-group names.
They are only intended as comments.
;
_shelx_estimated_absorpt_t_min 0.986
_shelx_estimated_absorpt_t_max 0.990

loop_
_space_group_symop_operation_xyz
'x, y, z'
'-x, -y, -z'

loop_
_atom_site_label
_atom_site_type_symbol
_atom_site_fract_x
_atom_site_fract_y
_atom_site_fract_z
_atom_site_U_iso_or_equiv
_atom_site_adp_type
_atom_site_occupancy
_atom_site_site_symmetry_order
_atom_site_calc_flag
_atom_site_refinement_flags_posn
_atom_site_refinement_flags_adp
O8 O 0.5835(4) 0.2558(3) 0.32028(12) 0.0632(8) Uani 1 1 d . .
O17 O 0.6852(4) 0.6847(3) 0.32225(12) 0.0649(8) Uani 1 1 d . .
N1 N 0.3855(4) -0.1823(3) 0.11878(15) 0.0516(7) Uani 1 1 d . .
N18 N 0.7083(5) 0.5382(3) 0.42424(15) 0.0601(9) Uani 1 1 d . .
H18A H 0.695345 0.451020 0.396694 0.072 Uiso 1 1 calc R U
H18B H 0.722984 0.536675 0.473043 0.072 Uiso 1 1 calc R U
N9 N 0.6248(4) 0.4008(3) 0.21703(15) 0.0575(8) Uani 1 1 d . .
H9A H 0.660560 0.489974 0.243865 0.069 Uiso 1 1 calc R U
H9B H 0.619202 0.400949 0.168177 0.069 Uiso 1 1 calc R U
N13 N 0.7635(4) 1.0999(3) 0.53424(15) 0.0501(7) Uani 1 1 d . .
C5 C 0.5042(5) -0.0333(4) 0.23579(17) 0.0451(8) Uani 1 1 d . .
H5 H 0.539248 -0.034487 0.287550 0.054 Uiso 1 1 calc R U
O29 O -0.2023(5) -1.6943(3) -0.34775(14) 0.0806(10) Uani 1 1 d . .
H29 H -0.207350 -1.739124 -0.389832 0.121 Uiso 1 1 calc R U
C4 C 0.5145(4) 0.1103(3) 0.20186(16) 0.0384(7) Uani 1 1 d . .
C7 C 0.5783(5) 0.2634(4) 0.25090(17) 0.0438(7) Uani 1 1 d . .
O19 O 0.3008(5) -0.4210(3) -0.05276(14) 0.0798(10) Uani 1 1 d . .
C25 C -0.0337(5) -1.1880(4) -0.20035(17) 0.0476(8) Uani 1 1 d . .
H25A H 0.067101 -1.224071 -0.175143 0.057 Uiso 1 1 calc R U
H25B H -0.137957 -1.223873 -0.171816 0.057 Uiso 1 1 calc R U
C10 C 0.7273(4) 0.8219(3) 0.44337(16) 0.0408(7) Uani 1 1 d . .
C23 C 0.0787(5) -0.9342(4) -0.11743(18) 0.0479(8) Uani 1 1 d . .
H23A H 0.183396 -0.973341 -0.098771 0.057 Uiso 1 1 calc R U
H23B H -0.017397 -0.974206 -0.085248 0.057 Uiso 1 1 calc R U
C20 C 0.2481(5) -0.5189(4) -0.00852(18) 0.0526(9) Uani 1 1 d . .
O30 O -0.1609(5) -1.4768(3) -0.41380(14) 0.0815(10) Uani 1 1 d . .
C16 C 0.7057(5) 0.6744(4) 0.39163(17) 0.0460(8) Uani 1 1 d . .
O31 O 0.2503(5) -0.4832(3) 0.06399(13) 0.0855(10) Uani 1 1 d . .
H31 H 0.287299 -0.385668 0.072166 0.128 Uiso 1 1 calc R U
C11 C 0.8075(5) 0.9706(4) 0.41862(17) 0.0456(8) Uani 1 1 d . .
H11 H 0.850048 0.979577 0.370780 0.055 Uiso 1 1 calc R U
C12 C 0.8240(5) 1.1062(4) 0.46558(18) 0.0491(8) Uani 1 1 d . .
H12 H 0.879498 1.205891 0.448567 0.059 Uiso 1 1 calc R U
C26 C -0.0781(5) -1.2672(4) -0.28022(17) 0.0493(8) Uani 1 1 d . .
H26A H -0.174561 -1.227491 -0.306892 0.059 Uiso 1 1 calc R U
H26B H 0.028351 -1.238444 -0.308045 0.059 Uiso 1 1 calc R U
C22 C 0.1298(5) -0.7508(3) -0.10885(17) 0.0473(8) Uani 1 1 d . .
H22A H 0.231491 -0.708931 -0.137963 0.057 Uiso 1 1 calc R U
H22B H 0.027778 -0.709355 -0.128804 0.057 Uiso 1 1 calc R U
C6 C 0.4416(5) -0.1758(4) 0.19266(19) 0.0524(9) Uani 1 1 d . .
H6 H 0.438460 -0.271931 0.216315 0.063 Uiso 1 1 calc R U
C3 C 0.4605(5) 0.1048(4) 0.12493(17) 0.0494(8) Uani 1 1 d . .
H3 H 0.467545 0.199348 0.099481 0.059 Uiso 1 1 calc R U
C28 C -0.1696(5) -1.5384(4) -0.35431(19) 0.0500(8) Uani 1 1 d . .
C24 C 0.0156(5) -1.0047(3) -0.19797(18) 0.0473(8) Uani 1 1 d . .
H24A H 0.111555 -0.967689 -0.230607 0.057 Uiso 1 1 calc R U
H24B H -0.089652 -0.966978 -0.217308 0.057 Uiso 1 1 calc R U
C15 C 0.6642(5) 0.8143(4) 0.51465(17) 0.0461(8) Uani 1 1 d . .
H15 H 0.609208 0.716192 0.533366 0.055 Uiso 1 1 calc R U
C14 C 0.6850(5) 0.9565(4) 0.55720(18) 0.0522(9) Uani 1 1 d . .
H14 H 0.641214 0.951236 0.604835 0.063 Uiso 1 1 calc R U
C27 C -0.1375(6) -1.4489(4) -0.27816(18) 0.0578(10) Uani 1 1 d . .
H27A H -0.045108 -1.485939 -0.247133 0.069 Uiso 1 1 calc R U
H27B H -0.248763 -1.476221 -0.253336 0.069 Uiso 1 1 calc R U
C2 C 0.3957(5) -0.0431(4) 0.08627(18) 0.0548(9) Uani 1 1 d . .
H2 H 0.357188 -0.045259 0.034678 0.066 Uiso 1 1 calc R U
C21 C 0.1807(6) -0.6956(4) -0.02645(19) 0.0706(13) Uani 1 1 d . .
H21A H 0.074910 -0.733920 0.000871 0.085 Uiso 1 1 calc R U
H21B H 0.273982 -0.747670 -0.006424 0.085 Uiso 1 1 calc R U

loop_
_atom_site_aniso_label
_atom_site_aniso_U_11
_atom_site_aniso_U_22
_atom_site_aniso_U_33
_atom_site_aniso_U_23
_atom_site_aniso_U_13
_atom_site_aniso_U_12
O8 0.114(2) 0.0373(12) 0.0296(11) -0.0043(9) 0.0051(12) 0.0021(13)
O17 0.119(2) 0.0425(13) 0.0308(12) -0.0019(10) -0.0009(13) 0.0183(14)
N1 0.0656(19) 0.0388(15) 0.0427(15) -0.0097(12) 0.0066(13) -0.0017(13)
N18 0.111(3) 0.0336(14) 0.0332(14) -0.0046(11) -0.0005(15) 0.0159(16)
N9 0.099(2) 0.0326(14) 0.0340(14) -0.0030(11) 0.0037(14) 0.0030(15)
N13 0.0677(19) 0.0353(14) 0.0445(15) -0.0073(12) 0.0004(13) 0.0099(13)
C5 0.064(2) 0.0362(16) 0.0311(15) -0.0002(13) 0.0036(14) 0.0056(15)
O29 0.155(3) 0.0308(12) 0.0474(14) -0.0074(11) 0.0200(17) 0.0022(15)
C4 0.0470(18) 0.0352(15) 0.0303(14) -0.0011(12) 0.0041(12) 0.0045(13)
C7 0.060(2) 0.0343(16) 0.0334(15) -0.0033(13) 0.0045(14) 0.0044(14)
O19 0.139(3) 0.0410(14) 0.0433(14) 0.0005(11) 0.0163(15) -0.0128(15)
C25 0.063(2) 0.0344(16) 0.0411(17) -0.0075(13) 0.0068(15) 0.0037(15)
C10 0.0537(19) 0.0336(15) 0.0329(15) -0.0008(12) -0.0013(13) 0.0086(13)
C23 0.062(2) 0.0335(16) 0.0431(17) -0.0077(13) 0.0034(15) 0.0038(15)
C20 0.076(3) 0.0338(16) 0.0400(17) -0.0063(14) 0.0036(16) 0.0000(16)
O30 0.155(3) 0.0505(15) 0.0360(13) -0.0014(12) -0.0064(16) 0.0241(17)
C16 0.067(2) 0.0341(16) 0.0350(16) -0.0039(13) 0.0024(15) 0.0093(15)
O31 0.157(3) 0.0409(14) 0.0397(13) -0.0103(11) 0.0172(16) -0.0153(17)
C11 0.064(2) 0.0384(16) 0.0316(15) 0.0018(13) 0.0049(14) 0.0062(15)
C12 0.069(2) 0.0328(16) 0.0411(17) 0.0032(13) -0.0006(16) 0.0064(15)
C26 0.069(2) 0.0330(15) 0.0394(17) -0.0057(13) 0.0049(15) 0.0010(15)
C22 0.062(2) 0.0334(16) 0.0422(17) -0.0056(13) 0.0025(15) 0.0038(15)
C6 0.075(2) 0.0334(16) 0.0455(18) 0.0004(14) 0.0070(17) 0.0054(16)
C3 0.070(2) 0.0375(16) 0.0326(15) 0.0045(13) -0.0021(15) 0.0001(16)
C28 0.067(2) 0.0356(16) 0.0428(18) -0.0057(14) 0.0034(16) 0.0051(15)
C24 0.059(2) 0.0327(15) 0.0441(17) -0.0069(13) 0.0047(15) 0.0007(14)
C15 0.065(2) 0.0334(16) 0.0383(16) 0.0031(13) 0.0111(15) 0.0072(15)
C14 0.076(2) 0.0458(19) 0.0354(16) -0.0022(14) 0.0132(16) 0.0140(17)
C27 0.095(3) 0.0334(16) 0.0373(17) -0.0063(14) 0.0100(17) -0.0008(17)
C2 0.072(2) 0.050(2) 0.0319(16) -0.0029(14) -0.0001(15) -0.0047(17)
C21 0.124(4) 0.0340(17) 0.0402(19) -0.0054(15) -0.003(2) -0.002(2)

loop_
_atom_type_symbol
_atom_type_description
_atom_type_scat_dispersion_real
_atom_type_scat_dispersion_imag
_atom_type_scat_source
C C 0.0033 0.0016 'International Tables Vol C Tables 4.2.6.8 and 6.1.1.4'
H H 0.0000 0.0000 'International Tables Vol C Tables 4.2.6.8 and 6.1.1.4'
N N 0.0061 0.0033 'International Tables Vol C Tables 4.2.6.8 and 6.1.1.4'
O O 0.0106 0.0060 'International Tables Vol C Tables 4.2.6.8 and 6.1.1.4'

loop_
_geom_angle_atom_site_label_1
_geom_angle_atom_site_label_2
_geom_angle_atom_site_label_3
_geom_angle
C2 N1 C6 117.0(3)
C14 N13 C12 117.6(3)
C4 C5 C6 119.6(3)
C5 C4 C3 117.7(3)
C5 C4 C7 118.3(3)
C3 C4 C7 124.0(3)
O8 C7 N9 122.9(3)
O8 C7 C4 118.8(3)
N9 C7 C4 118.3(3)
C26 C25 C24 114.3(3)
C11 C10 C15 118.3(3)
C11 C10 C16 119.4(3)
C15 C10 C16 122.2(3)
C24 C23 C22 115.4(3)
O19 C20 O31 122.7(3)
O19 C20 C21 125.7(3)
O31 C20 C21 111.6(3)
O17 C16 N18 123.2(3)
O17 C16 C10 119.7(3)
N18 C16 C10 117.1(3)
C12 C11 C10 119.3(3)
N13 C12 C11 122.7(3)
C27 C26 C25 111.4(3)
C21 C22 C23 110.5(3)
N1 C6 C5 123.1(3)
C2 C3 C4 119.0(3)
O30 C28 O29 123.4(3)
O30 C28 C27 124.8(3)
O29 C28 C27 111.8(3)
C23 C24 C25 111.3(3)
C14 C15 C10 118.2(3)
N13 C14 C15 123.9(3)
C28 C27 C26 115.2(3)
N1 C2 C3 123.5(3)
C20 C21 C22 117.4(3)

loop_
_geom_bond_atom_site_label_1
_geom_bond_atom_site_label_2
_geom_bond_distance
O8 C7 1.226(3)
O17 C16 1.229(4)
N1 C2 1.327(4)
N1 C6 1.331(4)
N18 C16 1.319(4)
N9 C7 1.322(4)
N13 C14 1.325(4)
N13 C12 1.332(4)
C5 C4 1.372(4)
C5 C6 1.380(4)
O29 C28 1.309(4)
C4 C3 1.380(4)
C4 C7 1.505(4)
O19 C20 1.187(4)
C25 C26 1.521(4)
C25 C24 1.524(4)
C10 C11 1.377(4)
C10 C15 1.384(4)
C10 C16 1.505(4)
C23 C24 1.519(4)
C23 C22 1.525(4)
C20 O31 1.305(4)
C20 C21 1.493(4)
O30 C28 1.189(4)
C11 C12 1.382(4)
C26 C27 1.517(4)
C22 C21 1.504(4)
C3 C2 1.382(4)
C28 C27 1.499(4)
C15 C14 1.381(4)
